data_7104787
loop_
_publ_author_name
'Ongayi, Owendi'
'Fronczek, Frank R.'
'Vicente, M. Gra\,ca H.'

_publ_section_title
;
 Benzoylbiliverdins from chemical oxidation of dodeca-substituted
 porphyrins
;
_journal_coden_ASTM CHCOFS
_journal_issue 18
_journal_name_full
;
 Chemical Communications (Cambridge, United Kingdom)
;
_journal_page_first 2298
_journal_page_last 2299
_journal_paper_doi 10.1039/b306586c
_journal_year 2003
_chemical_compound_source 'local laboratory'
_chemical_formula_moiety 'C60 H49 N5 Ni O2, 0.5(H2 O)'
_chemical_formula_sum 'C60 H50 N5 Ni O2.5'
_chemical_formula_weight 939.76
_space_group_IT_number 14
_symmetry_cell_setting monoclinic
_symmetry_space_group_name_Hall '-P 2ybc'
_symmetry_space_group_name_H-M 'P 1 21/c 1'
_atom_sites_solution_hydrogens geom
_atom_sites_solution_primary direct
_atom_sites_solution_secondary difmap
_audit_creation_method SHELXL-97
_cell_angle_alpha 90
_cell_angle_beta 101.39(2)
_cell_angle_gamma 90
_cell_formula_units_Z 4
_cell_length_a 16.369(7)
_cell_length_b 23.960(9)
_cell_length_c 13.461(5)
_cell_measurement_reflns_used 6203
_cell_measurement_temperature 100
_cell_measurement_theta_max 22.7
_cell_measurement_theta_min 2.5
_cell_volume 5176(4)
_computing_cell_refinement 'Denzo and Scalepak (Otwinowski & Minor, 1997)'
_computing_data_collection 'COLLECT (Nonius 1999)'
_computing_data_reduction 'Denzo and Scalepak (Otwinowski & Minor, 1997)'
_computing_molecular_graphics 'ORTEP-3 for Windows (Farrugia, 1997)'
_computing_publication_material 'SHELXL-97 (Sheldrick, 1997)'
_computing_structure_refinement 'SHELXL-97 (Sheldrick, 1997)'
_computing_structure_solution 'Direct_methods (SIR, Altomare, et al., 1994)'
_diffrn_ambient_temperature 100
_diffrn_measured_fraction_theta_full 0.990
_diffrn_measured_fraction_theta_max 0.990
_diffrn_measurement_device 'KappaCCD (with Oxford Cryostream)'
_diffrn_measurement_method ' \w scans with \k offsets'
_diffrn_radiation_monochromator graphite
_diffrn_radiation_source 'fine-focus sealed tube'
_diffrn_radiation_type MoK\a
_diffrn_radiation_wavelength 0.71073
_diffrn_reflns_av_R_equivalents 0.055
_diffrn_reflns_av_sigmaI/netI 0.089
_diffrn_reflns_limit_h_max 17
_diffrn_reflns_limit_h_min -17
_diffrn_reflns_limit_k_max 24
_diffrn_reflns_limit_k_min -25
_diffrn_reflns_limit_l_max 14
_diffrn_reflns_limit_l_min -14
_diffrn_reflns_number 25395
_diffrn_reflns_theta_full 22.7
_diffrn_reflns_theta_max 22.7
_diffrn_reflns_theta_min 2.6
_diffrn_standards_decay_% <2
_diffrn_standards_number 0
_exptl_absorpt_coefficient_mu 0.423
_exptl_absorpt_correction_T_max 0.987
_exptl_absorpt_correction_T_min 0.454
_exptl_absorpt_correction_type multi-scan
_exptl_absorpt_process_details 'HKL Scalepack (Otwinowski & Minor 1997)'
_exptl_crystal_colour green
_exptl_crystal_density_diffrn 1.206
_exptl_crystal_density_method 'not measured'
_exptl_crystal_description lath
_exptl_crystal_F_000 1972
_exptl_crystal_size_max 0.60
_exptl_crystal_size_mid 0.15
_exptl_crystal_size_min 0.03
_refine_diff_density_max 0.93
_refine_diff_density_min -0.46
_refine_diff_density_rms 0.096
_refine_ls_extinction_method none
_refine_ls_goodness_of_fit_ref 1.033
_refine_ls_hydrogen_treatment constr
_refine_ls_matrix_type full
_refine_ls_number_parameters 594
_refine_ls_number_reflns 6891
_refine_ls_number_restraints 12
_refine_ls_restrained_S_all 1.170
_refine_ls_R_factor_all 0.172
_refine_ls_R_factor_gt 0.112
_refine_ls_shift/su_max 0.066
_refine_ls_shift/su_mean 0.005
_refine_ls_structure_factor_coef Fsqd
_refine_ls_weighting_details 'calc w=1/[\s^2^(Fo^2^)+(0.1855P)^2^+14.0865P] where P=(Fo^2^+2Fc^2^)/3'
_refine_ls_weighting_scheme calc
_refine_ls_wR_factor_gt 0.297
_refine_ls_wR_factor_ref 0.341
_reflns_number_gt 4106
_reflns_number_total 6891
_reflns_threshold_expression I>2\s(I)
_cod_data_source_file b306586c.txt
_cod_data_source_block Compound7
_cod_depositor_comments
;
The following automatic conversions were performed:
'_symmetry_cell_setting' value 'Monoclinic' changed to 'monoclinic'
according to '/home/saulius/struct/CIF-dictionaries/cif_core.dic'
dictionary named 'cif_core.dic' version 2.4.1 from 2010-06-29.

Automatic conversion script
Id: cif_fix_enum 1527 2010-12-29 10:47:43Z saulius 
;
_cod_original_sg_symbol_H-M 'P 21/c        '
_cod_original_formula_sum 'C60 H50 N5 Ni O2.50'
_cod_database_code 7104787

loop_
_symmetry_equiv_pos_as_xyz
'x, y, z'
'-x, y+1/2, -z+1/2'
'-x, -y, -z'
'x, -y-1/2, z-1/2'

loop_
_atom_site_label
_atom_site_type_symbol
_atom_site_fract_x
_atom_site_fract_y
_atom_site_fract_z
_atom_site_U_iso_or_equiv
_atom_site_adp_type
_atom_site_occupancy
_atom_site_symmetry_multiplicity
_atom_site_calc_flag
_atom_site_refinement_flags
_atom_site_disorder_assembly
_atom_site_disorder_group
Ni1 Ni 0.20403(9) 0.17740(6) 0.30382(10) 0.0597(6) Uani 1 1 d . . .
N21 N 0.2405(6) 0.1020(4) 0.2934(7) 0.066(2) Uani 1 1 d . . .
N22 N 0.1084(5) 0.1506(4) 0.3520(6) 0.056(2) Uani 1 1 d . . .
N23 N 0.1800(5) 0.2524(4) 0.3353(7) 0.061(2) Uani 1 1 d . . .
N24 N 0.2877(6) 0.2030(4) 0.2335(7) 0.067(3) Uani 1 1 d . . .
C1 C 0.3220(8) 0.0874(5) 0.2894(9) 0.070(3) Uani 1 1 d . . .
C2 C 0.3330(8) 0.0294(6) 0.3196(10) 0.081(4) Uani 1 1 d . . .
C3 C 0.2580(9) 0.0086(5) 0.3262(9) 0.076(4) Uani 1 1 d . . .
C4 C 0.1968(8) 0.0541(5) 0.3087(8) 0.064(3) Uani 1 1 d . . .
C5 C 0.1126(8) 0.0534(5) 0.3099(9) 0.067(3) Uani 1 1 d . . .
C6 C 0.0701(7) 0.1008(5) 0.3268(8) 0.061(3) Uani 1 1 d . . .
C7 C -0.0153(7) 0.1030(5) 0.3419(9) 0.067(3) Uani 1 1 d . . .
C8 C -0.0227(7) 0.1521(5) 0.3882(8) 0.063(3) Uani 1 1 d . . .
C9 C 0.0536(7) 0.1818(5) 0.3952(8) 0.058(3) Uani 1 1 d . . .
C10 C 0.0734(7) 0.2349(5) 0.4362(8) 0.066(3) Uani 1 1 d . . .
C11 C 0.1380(7) 0.2679(5) 0.4116(8) 0.064(3) Uani 1 1 d . . .
C12 C 0.1564(8) 0.3254(5) 0.4412(9) 0.069(3) Uani 1 1 d . . .
C13 C 0.2000(7) 0.3471(5) 0.3736(9) 0.070(3) Uani 1 1 d . . .
C14 C 0.2138(7) 0.3013(5) 0.3076(9) 0.065(3) Uani 1 1 d . . .
C15 C 0.2544(7) 0.3043(5) 0.2284(9) 0.071(3) Uani 1 1 d . . .
C16 C 0.2875(7) 0.2566(6) 0.1893(8) 0.072(4) Uani 1 1 d . . .
C17 C 0.3415(8) 0.2535(6) 0.1143(9) 0.073(3) Uani 1 1 d . . .
C18 C 0.3800(8) 0.2024(6) 0.1234(9) 0.078(4) Uani 1 1 d . . .
C19 C 0.3461(8) 0.1720(6) 0.2018(9) 0.071(3) Uani 1 1 d . . .
C20 C 0.3713(7) 0.1201(6) 0.2394(10) 0.075(3) Uani 1 1 d . . .
C21 C 0.4132(9) -0.0049(7) 0.3476(13) 0.107(5) Uani 1 1 d . . .
H21A H 0.4320 -0.0158 0.2847 0.129 Uiso 1 1 calc R . .
H21B H 0.4573 0.0186 0.3881 0.129 Uiso 1 1 calc R . .
C22 C 0.4025(12) -0.0551(7) 0.4051(14) 0.113(5) Uani 1 1 d . . .
H22A H 0.4043 -0.0446 0.4766 0.135 Uiso 1 1 calc R . .
H22B H 0.4499 -0.0806 0.4037 0.135 Uiso 1 1 calc R . .
C23 C 0.3243(13) -0.0854(8) 0.3671(15) 0.133(6) Uani 1 1 d . . .
H23A H 0.3207 -0.1171 0.4132 0.160 Uiso 1 1 calc R . .
H23B H 0.3269 -0.1012 0.2998 0.160 Uiso 1 1 calc R . .
C24 C 0.2452(9) -0.0510(5) 0.3571(11) 0.089(4) Uani 1 1 d . . .
H24A H 0.2008 -0.0684 0.3059 0.106 Uiso 1 1 calc R . .
H24B H 0.2265 -0.0510 0.4227 0.106 Uiso 1 1 calc R . .
C25 C -0.0858(8) 0.0622(5) 0.3089(10) 0.080(4) Uani 1 1 d . . .
H25A H -0.0839 0.0483 0.2401 0.096 Uiso 1 1 calc R . .
H25B H -0.0784 0.0299 0.3555 0.096 Uiso 1 1 calc R . .
C26 C -0.1685(9) 0.0885(6) 0.3081(12) 0.093(4) Uani 1 1 d . . .
H26A H -0.2115 0.0590 0.3037 0.112 Uiso 1 1 calc R . .
H26B H -0.1837 0.1128 0.2478 0.112 Uiso 1 1 calc R . .
C27 C -0.1666(8) 0.1227(6) 0.4031(11) 0.088(4) Uani 1 1 d . . .
H27A H -0.2229 0.1382 0.4013 0.105 Uiso 1 1 calc R . .
H27B H -0.1533 0.0976 0.4626 0.105 Uiso 1 1 calc R . .
C28 C -0.1054(8) 0.1696(5) 0.4173(10) 0.078(4) Uani 1 1 d . . .
H28A H -0.0947 0.1817 0.4890 0.093 Uiso 1 1 calc R . .
H28B H -0.1293 0.2016 0.3749 0.093 Uiso 1 1 calc R . .
C29 C 0.1399(8) 0.3570(5) 0.5291(9) 0.075(3) Uiso 1 1 d . . .
C30A C 0.1648(16) 0.4089(11) 0.540(2) 0.092(3) Uiso 0.603(11) 1 d P . .
C30B C 0.205(2) 0.4117(17) 0.540(3) 0.092(3) Uiso 0.397(11) 1 d P . .
C31A C 0.2035(16) 0.4295(6) 0.470(2) 0.092(3) Uiso 0.603(11) 1 d PD . .
C31B C 0.193(3) 0.4446(16) 0.436(3) 0.092(3) Uiso 0.397(11) 1 d P . .
C32 C 0.2303(9) 0.4048(5) 0.3768(11) 0.091(4) Uani 1 1 d . . .
C33 C 0.3525(9) 0.2972(6) 0.0369(10) 0.091(4) Uani 1 1 d . . .
C34A C 0.404(3) 0.2622(18) -0.042(3) 0.092(3) Uiso 0.397(11) 1 d P . .
C34B C 0.4170(17) 0.2841(11) -0.017(2) 0.092(3) Uiso 0.603(11) 1 d P . .
C35A C 0.4130(15) 0.2237(14) -0.050(2) 0.092(3) Uiso 0.397(11) 1 d PD . .
C35B C 0.4498(16) 0.2252(11) -0.0145(19) 0.092(3) Uiso 0.603(11) 1 d P . .
C36 C 0.4366(9) 0.1832(7) 0.0585(11) 0.100(5) Uani 1 1 d . . .
C37 C 0.0704(7) -0.0026(5) 0.2969(9) 0.070(3) Uani 1 1 d . . .
C38 C 0.0538(8) -0.0269(6) 0.2013(10) 0.083(4) Uani 1 1 d . . .
H38 H 0.0691 -0.0082 0.1455 0.099 Uiso 1 1 calc R . .
C39 C 0.0144(9) -0.0792(5) 0.1873(11) 0.089(4) Uani 1 1 d . . .
H39 H 0.0022 -0.0959 0.1220 0.107 Uiso 1 1 calc R . .
C40 C -0.0061(9) -0.1056(5) 0.2685(12) 0.094(4) Uani 1 1 d . . .
H40 H -0.0322 -0.1411 0.2592 0.112 Uiso 1 1 calc R . .
C41 C 0.0098(8) -0.0824(5) 0.3633(11) 0.085(4) Uani 1 1 d . . .
H41 H -0.0050 -0.1018 0.4187 0.102 Uiso 1 1 calc R . .
C42 C 0.0473(8) -0.0311(5) 0.3778(9) 0.077(3) Uani 1 1 d . . .
H42 H 0.0577 -0.0147 0.4433 0.092 Uiso 1 1 calc R . .
C43 C 0.0191(8) 0.2606(5) 0.5013(9) 0.069(3) Uani 1 1 d . . .
C44 C 0.0285(8) 0.2472(5) 0.6020(9) 0.070(3) Uani 1 1 d . . .
H44 H 0.0719 0.2225 0.6319 0.084 Uiso 1 1 calc R . .
C45 C -0.0238(9) 0.2687(6) 0.6600(10) 0.085(4) Uani 1 1 d . . .
H45 H -0.0169 0.2586 0.7294 0.101 Uiso 1 1 calc R . .
C46 C -0.0865(9) 0.3050(6) 0.6180(12) 0.091(4) Uani 1 1 d . . .
H46 H -0.1228 0.3197 0.6585 0.110 Uiso 1 1 calc R . .
C47 C -0.0967(9) 0.3202(6) 0.5156(12) 0.094(4) Uani 1 1 d . . .
H47 H -0.1398 0.3453 0.4864 0.113 Uiso 1 1 calc R . .
C48 C -0.0439(8) 0.2984(5) 0.4583(10) 0.077(3) Uani 1 1 d . . .
H48 H -0.0498 0.3089 0.3891 0.093 Uiso 1 1 calc R . .
C49 C 0.2733(8) 0.3587(5) 0.1851(10) 0.073(3) Uani 1 1 d . . .
C50 C 0.3506(9) 0.3832(6) 0.2172(13) 0.102(5) Uani 1 1 d . . .
H50 H 0.3921 0.3649 0.2655 0.122 Uiso 1 1 calc R . .
C51 C 0.3671(11) 0.4351(7) 0.1781(16) 0.124(6) Uani 1 1 d . . .
H51 H 0.4206 0.4515 0.1986 0.149 Uiso 1 1 calc R . .
C52 C 0.3064(12) 0.4626(7) 0.1099(15) 0.114(5) Uani 1 1 d . . .
H52 H 0.3178 0.4980 0.0838 0.137 Uiso 1 1 calc R . .
C53 C 0.2294(11) 0.4385(6) 0.0800(11) 0.099(5) Uani 1 1 d . . .
H53 H 0.1870 0.4577 0.0344 0.119 Uiso 1 1 calc R . .
C54 C 0.2129(9) 0.3860(5) 0.1162(10) 0.078(4) Uani 1 1 d . . .
H54 H 0.1601 0.3691 0.0934 0.093 Uiso 1 1 calc R . .
C55 C 0.4521(9) 0.0972(7) 0.2218(11) 0.089(4) Uani 1 1 d . . .
C56 C 0.5278(10) 0.1194(7) 0.2735(13) 0.112(5) Uani 1 1 d . . .
H56 H 0.5275 0.1458 0.3260 0.134 Uiso 1 1 calc R . .
C57 C 0.6023(11) 0.1038(11) 0.2499(18) 0.162(9) Uani 1 1 d . . .
H57 H 0.6526 0.1221 0.2797 0.194 Uiso 1 1 calc R . .
C58 C 0.6024(14) 0.0602(11) 0.1810(17) 0.156(9) Uani 1 1 d . . .
H58 H 0.6543 0.0473 0.1681 0.187 Uiso 1 1 calc R . .
C59 C 0.5317(13) 0.0357(10) 0.1321(15) 0.141(7) Uani 1 1 d . . .
H59 H 0.5327 0.0065 0.0846 0.169 Uiso 1 1 calc R . .
C60 C 0.4558(9) 0.0556(7) 0.1544(12) 0.104(5) Uani 1 1 d . . .
H60 H 0.4052 0.0390 0.1207 0.125 Uiso 1 1 calc R . .
N1 N 0.2309(16) 0.4874(7) 0.4868(19) 0.206(6) Uiso 0.603(11) 1 d PD . .
O1 O 0.1976(16) 0.5158(8) 0.5442(19) 0.206(6) Uiso 0.603(11) 1 d PD . .
O2 O 0.2695(17) 0.5083(9) 0.426(2) 0.206(6) Uiso 0.603(11) 1 d PD . .
N2 N 0.4859(13) 0.2100(10) -0.0932(19) 0.206(6) Uiso 0.397(11) 1 d PD . .
O3 O 0.502(2) 0.2419(12) -0.159(3) 0.206(6) Uiso 0.397(11) 1 d PD . .
O4 O 0.509(2) 0.1603(11) -0.089(3) 0.206(6) Uiso 0.397(11) 1 d PD . .
O1W O 0.565(2) 0.1083(13) -0.118(2) 0.175(11) Uiso 0.50 1 d P . .

loop_
_atom_site_aniso_label
_atom_site_aniso_U_11
_atom_site_aniso_U_22
_atom_site_aniso_U_33
_atom_site_aniso_U_23
_atom_site_aniso_U_13
_atom_site_aniso_U_12
Ni1 0.0573(10) 0.0636(10) 0.0577(9) 0.0032(7) 0.0103(7) -0.0048(7)
N21 0.065(6) 0.074(7) 0.059(6) 0.001(5) 0.011(5) -0.001(5)
N22 0.059(6) 0.052(5) 0.056(5) 0.004(4) 0.013(5) 0.001(5)
N23 0.053(6) 0.067(6) 0.061(6) 0.008(5) 0.006(5) 0.005(5)
N24 0.058(6) 0.084(7) 0.059(6) 0.004(5) 0.013(5) -0.010(5)
C1 0.069(9) 0.074(9) 0.068(8) 0.000(7) 0.017(7) 0.009(7)
C2 0.073(9) 0.096(10) 0.074(8) -0.014(8) 0.018(7) 0.005(8)
C3 0.102(11) 0.055(8) 0.074(8) -0.001(6) 0.027(7) 0.013(7)
C4 0.089(9) 0.053(7) 0.050(6) -0.001(5) 0.015(6) -0.001(7)
C5 0.070(8) 0.070(8) 0.063(7) 0.001(6) 0.015(6) -0.012(7)
C6 0.066(8) 0.053(7) 0.063(7) 0.000(6) 0.011(6) 0.001(6)
C7 0.065(8) 0.074(8) 0.061(7) 0.019(6) 0.009(6) 0.003(6)
C8 0.062(8) 0.065(7) 0.061(7) 0.004(6) 0.012(6) 0.005(6)
C9 0.057(7) 0.062(7) 0.055(6) 0.003(6) 0.010(6) -0.003(6)
C10 0.068(8) 0.074(8) 0.053(7) 0.014(6) 0.003(6) 0.008(7)
C11 0.069(8) 0.062(8) 0.057(7) 0.000(6) 0.000(6) 0.002(6)
C12 0.070(8) 0.074(8) 0.059(7) 0.005(6) -0.002(6) 0.012(6)
C13 0.064(8) 0.080(8) 0.063(7) -0.005(7) 0.004(6) -0.003(6)
C14 0.059(7) 0.074(8) 0.062(7) 0.009(7) 0.012(6) -0.004(6)
C15 0.061(8) 0.077(9) 0.070(8) -0.001(7) 0.003(7) 0.002(6)
C16 0.062(8) 0.105(11) 0.048(7) 0.018(7) 0.007(6) -0.033(7)
C17 0.065(8) 0.092(10) 0.058(7) 0.004(7) 0.001(6) -0.011(7)
C18 0.065(8) 0.107(11) 0.066(8) 0.004(8) 0.020(7) -0.012(8)
C19 0.060(8) 0.082(9) 0.071(8) -0.007(7) 0.011(6) -0.002(7)
C20 0.057(8) 0.093(10) 0.076(8) -0.013(8) 0.014(7) 0.001(7)
C21 0.093(11) 0.112(12) 0.118(12) 0.022(10) 0.021(9) 0.032(9)
C22 0.125(15) 0.097(12) 0.123(13) 0.002(11) 0.042(12) 0.025(11)
C23 0.150(18) 0.122(15) 0.129(15) 0.026(12) 0.030(14) 0.041(14)
C24 0.104(11) 0.075(9) 0.091(9) -0.006(7) 0.031(8) 0.012(8)
C25 0.071(9) 0.083(9) 0.087(9) 0.017(7) 0.017(7) -0.013(7)
C26 0.080(10) 0.093(10) 0.106(11) 0.006(9) 0.020(8) -0.015(8)
C27 0.063(8) 0.109(11) 0.091(10) 0.014(9) 0.017(7) -0.017(8)
C28 0.073(9) 0.087(9) 0.075(8) 0.018(7) 0.020(7) 0.009(7)
C32 0.098(10) 0.069(9) 0.096(10) -0.021(8) -0.008(8) -0.011(7)
C33 0.086(9) 0.124(12) 0.069(8) 0.014(8) 0.031(7) -0.014(8)
C36 0.091(11) 0.124(12) 0.092(10) 0.000(9) 0.036(9) -0.001(9)
C37 0.076(8) 0.065(8) 0.069(8) 0.001(7) 0.017(7) -0.002(6)
C38 0.097(10) 0.080(9) 0.075(9) 0.000(7) 0.025(8) -0.007(8)
C39 0.116(12) 0.065(9) 0.083(10) -0.010(8) 0.013(9) -0.018(8)
C40 0.115(12) 0.059(8) 0.095(11) -0.001(8) -0.009(9) -0.030(8)
C41 0.089(10) 0.074(9) 0.090(10) 0.018(8) 0.014(8) -0.024(7)
C42 0.086(9) 0.080(9) 0.065(8) 0.003(7) 0.016(7) -0.009(7)
C43 0.076(8) 0.073(8) 0.059(7) -0.002(6) 0.017(6) 0.001(7)
C44 0.066(8) 0.074(8) 0.064(8) -0.007(6) 0.000(6) 0.008(6)
C45 0.091(10) 0.092(10) 0.073(8) -0.016(8) 0.019(8) 0.005(8)
C46 0.087(10) 0.099(10) 0.090(11) -0.035(9) 0.022(8) 0.013(8)
C47 0.091(10) 0.091(10) 0.099(11) -0.002(9) 0.017(9) 0.017(8)
C48 0.076(9) 0.077(8) 0.081(8) 0.007(7) 0.020(7) 0.022(7)
C49 0.071(9) 0.064(8) 0.082(9) 0.013(7) 0.011(7) -0.015(7)
C50 0.082(10) 0.083(10) 0.139(13) 0.019(9) 0.017(9) -0.018(8)
C51 0.091(12) 0.100(13) 0.180(18) 0.024(12) 0.024(12) -0.029(10)
C52 0.103(13) 0.097(12) 0.154(16) 0.022(11) 0.054(12) -0.007(11)
C53 0.117(14) 0.089(11) 0.095(10) 0.025(9) 0.033(10) 0.013(10)
C54 0.080(9) 0.080(9) 0.075(8) 0.007(7) 0.020(7) -0.015(7)
C55 0.082(11) 0.109(11) 0.079(9) 0.001(9) 0.018(8) 0.011(8)
C56 0.067(11) 0.146(15) 0.121(13) -0.018(11) 0.018(10) 0.008(10)
C57 0.061(12) 0.25(3) 0.17(2) -0.05(2) 0.007(12) 0.003(13)
C58 0.094(15) 0.24(3) 0.131(16) -0.052(17) 0.015(13) 0.050(16)
C59 0.108(15) 0.20(2) 0.114(14) -0.022(14) 0.016(12) 0.042(15)
C60 0.079(10) 0.128(13) 0.109(12) -0.008(10) 0.026(9) 0.029(9)

loop_
_atom_type_symbol
_atom_type_description
_atom_type_scat_dispersion_real
_atom_type_scat_dispersion_imag
_atom_type_scat_source
C C 0.0033 0.0016 'International Tables Vol C Tables 4.2.6.8 and 6.1.1.4'
H H 0.0000 0.0000 'International Tables Vol C Tables 4.2.6.8 and 6.1.1.4'
N N 0.0061 0.0033 'International Tables Vol C Tables 4.2.6.8 and 6.1.1.4'
Ni Ni 0.3393 1.1124 'International Tables Vol C Tables 4.2.6.8 and 6.1.1.4'
O O 0.0106 0.0060 'International Tables Vol C Tables 4.2.6.8 and 6.1.1.4'

loop_
_geom_angle_atom_site_label_1
_geom_angle_atom_site_label_2
_geom_angle_atom_site_label_3
_geom_angle
_geom_angle_site_symmetry_1
_geom_angle_site_symmetry_3
_geom_angle_publ_flag
N23 Ni1 N24 90.4(4) . . ?
N23 Ni1 N21 170.6(4) . . ?
N24 Ni1 N21 90.1(4) . . ?
N23 Ni1 N22 91.3(4) . . ?
N24 Ni1 N22 170.3(4) . . ?
N21 Ni1 N22 89.7(4) . . ?
C4 N21 C1 108.9(10) . . ?
C4 N21 Ni1 126.2(8) . . ?
C1 N21 Ni1 123.7(8) . . ?
C6 N22 C9 105.9(9) . . ?
C6 N22 Ni1 125.2(7) . . ?
C9 N22 Ni1 127.0(7) . . ?
C14 N23 C11 104.8(9) . . ?
C14 N23 Ni1 129.0(8) . . ?
C11 N23 Ni1 124.7(8) . . ?
C19 N24 C16 108.1(10) . . ?
C19 N24 Ni1 127.1(9) . . ?
C16 N24 Ni1 123.8(8) . . ?
N21 C1 C20 122.0(11) . . ?
N21 C1 C2 107.4(11) . . ?
C20 C1 C2 128.6(12) . . ?
C3 C2 C1 108.0(11) . . ?
C3 C2 C21 122.4(14) . . ?
C1 C2 C21 129.5(13) . . ?
C2 C3 C4 108.6(11) . . ?
C2 C3 C24 123.1(13) . . ?
C4 C3 C24 128.1(12) . . ?
C5 C4 N21 123.8(10) . . ?
C5 C4 C3 129.8(11) . . ?
N21 C4 C3 106.4(11) . . ?
C6 C5 C4 122.0(11) . . ?
C6 C5 C37 121.4(10) . . ?
C4 C5 C37 116.6(11) . . ?
N22 C6 C5 122.9(10) . . ?
N22 C6 C7 110.0(10) . . ?
C5 C6 C7 125.9(11) . . ?
C8 C7 C6 105.8(10) . . ?
C8 C7 C25 124.6(11) . . ?
C6 C7 C25 129.4(11) . . ?
C7 C8 C9 108.0(10) . . ?
C7 C8 C28 121.2(11) . . ?
C9 C8 C28 130.7(11) . . ?
N22 C9 C10 122.6(10) . . ?
N22 C9 C8 109.6(10) . . ?
C10 C9 C8 127.7(11) . . ?
C9 C10 C11 122.9(11) . . ?
C9 C10 C43 119.1(11) . . ?
C11 C10 C43 117.7(11) . . ?
N23 C11 C10 121.6(10) . . ?
N23 C11 C12 110.5(10) . . ?
C10 C11 C12 126.4(11) . . ?
C13 C12 C11 106.6(11) . . ?
C13 C12 C29 122.8(12) . . ?
C11 C12 C29 130.4(12) . . ?
C12 C13 C14 106.5(11) . . ?
C12 C13 C32 123.9(12) . . ?
C14 C13 C32 129.5(12) . . ?
C15 C14 N23 122.7(11) . . ?
C15 C14 C13 126.4(11) . . ?
N23 C14 C13 110.9(10) . . ?
C14 C15 C16 122.0(11) . . ?
C14 C15 C49 121.6(12) . . ?
C16 C15 C49 116.1(11) . . ?
C15 C16 N24 123.2(10) . . ?
C15 C16 C17 128.7(11) . . ?
N24 C16 C17 106.9(12) . . ?
C18 C17 C16 108.2(11) . . ?
C18 C17 C33 124.4(12) . . ?
C16 C17 C33 127.3(13) . . ?
C17 C18 C36 124.0(12) . . ?
C17 C18 C19 105.9(11) . . ?
C36 C18 C19 129.8(14) . . ?
N24 C19 C20 124.3(11) . . ?
N24 C19 C18 110.1(12) . . ?
C20 C19 C18 125.6(12) . . ?
C19 C20 C1 121.8(11) . . ?
C19 C20 C55 119.0(12) . . ?
C1 C20 C55 119.1(13) . . ?
C22 C21 C2 112.6(14) . . ?
C22 C21 H21A 109.1 . . ?
C2 C21 H21A 109.1 . . ?
C22 C21 H21B 109.1 . . ?
C2 C21 H21B 109.1 . . ?
H21A C21 H21B 107.8 . . ?
C21 C22 C23 114.1(16) . . ?
C21 C22 H22A 108.7 . . ?
C23 C22 H22A 108.8 . . ?
C21 C22 H22B 108.7 . . ?
C23 C22 H22B 108.7 . . ?
H22A C22 H22B 107.6 . . ?
C22 C23 C24 115.5(16) . . ?
C22 C23 H23A 108.4 . . ?
C24 C23 H23A 108.4 . . ?
C22 C23 H23B 108.5 . . ?
C24 C23 H23B 108.4 . . ?
H23A C23 H23B 107.5 . . ?
C3 C24 C23 112.0(13) . . ?
C3 C24 H24A 109.3 . . ?
C23 C24 H24A 109.2 . . ?
C3 C24 H24B 109.2 . . ?
C23 C24 H24B 109.2 . . ?
H24A C24 H24B 107.9 . . ?
C26 C25 C7 111.7(11) . . ?
C26 C25 H25A 109.2 . . ?
C7 C25 H25A 109.3 . . ?
C26 C25 H25B 109.3 . . ?
C7 C25 H25B 109.3 . . ?
H25A C25 H25B 107.9 . . ?
C25 C26 C27 110.8(12) . . ?
C25 C26 H26A 109.4 . . ?
C27 C26 H26A 109.5 . . ?
C25 C26 H26B 109.5 . . ?
C27 C26 H26B 109.5 . . ?
H26A C26 H26B 108.1 . . ?
C28 C27 C26 114.7(11) . . ?
C28 C27 H27A 108.6 . . ?
C26 C27 H27A 108.5 . . ?
C28 C27 H27B 108.6 . . ?
C26 C27 H27B 108.7 . . ?
H27A C27 H27B 107.6 . . ?
C27 C28 C8 111.4(11) . . ?
C27 C28 H28A 109.4 . . ?
C8 C28 H28A 109.4 . . ?
C27 C28 H28B 109.3 . . ?
C8 C28 H28B 109.3 . . ?
H28A C28 H28B 108.0 . . ?
C30A C29 C12 118.5(15) . . ?
C30A C29 C30B 21.5(18) . . ?
C12 C29 C30B 104.7(17) . . ?
C30B C30A C29 112(6) . . ?
C30B C30A C31A 49(5) . . ?
C29 C30A C31A 117(2) . . ?
C30B C30A C31B 62(5) . . ?
C29 C30A C31B 120(2) . . ?
C31A C30A C31B 14(2) . . ?
C30A C30B C31A 102(6) . . ?
C30A C30B C31B 96(6) . . ?
C31A C30B C31B 8(3) . . ?
C30A C30B C29 46(4) . . ?
C31A C30B C29 110(3) . . ?
C31B C30B C29 110(3) . . ?
C31B C31A C30B 158(7) . . ?
C31B C31A C30A 133(7) . . ?
C30B C31A C30A 29(3) . . ?
C31B C31A N1 64(4) . . ?
C30B C31A N1 107(3) . . ?
C30A C31A N1 114.5(18) . . ?
C31B C31A C32 71(5) . . ?
C30B C31A C32 129(3) . . ?
C30A C31A C32 133.9(17) . . ?
N1 C31A C32 111.5(13) . . ?
C31A C31B N1 93(5) . . ?
C31A C31B C32 86(6) . . ?
N1 C31B C32 127(3) . . ?
C31A C31B C30B 14(5) . . ?
N1 C31B C30B 88(3) . . ?
C32 C31B C30B 100(3) . . ?
C31A C31B C30A 33(5) . . ?
N1 C31B C30A 98(3) . . ?
C32 C31B C30A 109(3) . . ?
C30B C31B C30A 21.9(15) . . ?
C31B C32 C13 117.4(19) . . ?
C31B C32 C31A 22.2(17) . . ?
C13 C32 C31A 103.8(12) . . ?
C34B C33 C17 113.3(16) . . ?
C34B C33 C34A 21.5(16) . . ?
C17 C33 C34A 103.2(18) . . ?
C34B C34A C35A 144(8) . . ?
C34B C34A C35B 108(7) . . ?
C35A C34A C35B 36(3) . . ?
C34B C34A C33 55(5) . . ?
C35A C34A C33 132(4) . . ?
C35B C34A C33 123(3) . . ?
C34A C34B C33 104(6) . . ?
C34A C34B C35A 21(5) . . ?
C33 C34B C35A 112(2) . . ?
C34A C34B C35B 48(5) . . ?
C33 C34B C35B 120(2) . . ?
C35A C34B C35B 26.6(14) . . ?
C35B C35A C34A 91(5) . . ?
C35B C35A N2 68(3) . . ?
C34A C35A N2 116(3) . . ?
C35B C35A C34B 76(4) . . ?
C34A C35A C34B 14(3) . . ?
N2 C35A C34B 110.0(19) . . ?
C35B C35A C36 55(4) . . ?
C34A C35A C36 117(4) . . ?
N2 C35A C36 98.4(15) . . ?
C34B C35A C36 107(2) . . ?
C35A C35B C34A 53(4) . . ?
C35A C35B C36 102(4) . . ?
C34A C35B C36 124(3) . . ?
C35A C35B N2 84(3) . . ?
C34A C35B N2 108(3) . . ?
C36 C35B N2 119(2) . . ?
C35A C35B C34B 77(4) . . ?
C34A C35B C34B 24(2) . . ?
C36 C35B C34B 124(2) . . ?
N2 C35B C34B 116(2) . . ?
C35B C36 C18 112.4(16) . . ?
C35B C36 C35A 23.0(14) . . ?
C18 C36 C35A 105.4(13) . . ?
C38 C37 C42 118.9(12) . . ?
C38 C37 C5 118.9(11) . . ?
C42 C37 C5 122.2(11) . . ?
C37 C38 C39 120.0(12) . . ?
C37 C38 H38 120.0 . . ?
C39 C38 H38 120.0 . . ?
C40 C39 C38 119.0(13) . . ?
C40 C39 H39 120.5 . . ?
C38 C39 H39 120.5 . . ?
C39 C40 C41 121.9(12) . . ?
C39 C40 H40 119.1 . . ?
C41 C40 H40 119.0 . . ?
C40 C41 C42 119.6(13) . . ?
C40 C41 H41 120.2 . . ?
C42 C41 H41 120.2 . . ?
C41 C42 C37 120.6(12) . . ?
C41 C42 H42 119.7 . . ?
C37 C42 H42 119.7 . . ?
C44 C43 C48 119.2(11) . . ?
C44 C43 C10 121.2(11) . . ?
C48 C43 C10 119.6(10) . . ?
C45 C44 C43 121.0(12) . . ?
C45 C44 H44 119.5 . . ?
C43 C44 H44 119.5 . . ?
C44 C45 C46 120.2(13) . . ?
C44 C45 H45 119.9 . . ?
C46 C45 H45 119.9 . . ?
C45 C46 C47 120.1(13) . . ?
C45 C46 H46 120.0 . . ?
C47 C46 H46 119.9 . . ?
C48 C47 C46 119.2(14) . . ?
C48 C47 H47 120.4 . . ?
C46 C47 H47 120.4 . . ?
C47 C48 C43 120.3(13) . . ?
C47 C48 H48 119.8 . . ?
C43 C48 H48 119.8 . . ?
C54 C49 C50 119.8(12) . . ?
C54 C49 C15 120.3(11) . . ?
C50 C49 C15 119.9(12) . . ?
C49 C50 C51 119.6(15) . . ?
C49 C50 H50 120.2 . . ?
C51 C50 H50 120.2 . . ?
C52 C51 C50 120.5(16) . . ?
C52 C51 H51 119.7 . . ?
C50 C51 H51 119.8 . . ?
C53 C52 C51 119.5(15) . . ?
C53 C52 H52 120.3 . . ?
C51 C52 H52 120.3 . . ?
C52 C53 C54 120.5(15) . . ?
C52 C53 H53 119.8 . . ?
C54 C53 H53 119.7 . . ?
C49 C54 C53 120.1(13) . . ?
C49 C54 H54 120.0 . . ?
C53 C54 H54 120.0 . . ?
C60 C55 C56 117.3(14) . . ?
C60 C55 C20 122.3(14) . . ?
C56 C55 C20 120.3(14) . . ?
C57 C56 C55 121.4(17) . . ?
C57 C56 H56 119.3 . . ?
C55 C56 H56 119.3 . . ?
C56 C57 C58 118.4(19) . . ?
C56 C57 H57 120.8 . . ?
C58 C57 H57 120.8 . . ?
C59 C58 C57 122.3(18) . . ?
C59 C58 H58 118.9 . . ?
C57 C58 H58 118.8 . . ?
C58 C59 C60 117.1(19) . . ?
C58 C59 H59 121.4 . . ?
C60 C59 H59 121.5 . . ?
C55 C60 C59 123.0(17) . . ?
C55 C60 H60 118.5 . . ?
C59 C60 H60 118.5 . . ?
O2 N1 O1 122.6(6) . . ?
O2 N1 C31B 103(3) . . ?
O1 N1 C31B 122(3) . . ?
O2 N1 C31A 117.5(4) . . ?
O1 N1 C31A 117.5(4) . . ?
C31B N1 C31A 23.3(19) . . ?
O4 N2 O3 121.3(2) . . ?
O4 N2 C35B 113(2) . . ?
O3 N2 C35B 126(2) . . ?
O4 N2 C35A 116.9(2) . . ?
O3 N2 C35A 117.1(2) . . ?
C35B N2 C35A 28.1(15) . . ?
N2 O4 O1W 152(2) . . ?

loop_
_geom_bond_atom_site_label_1
_geom_bond_atom_site_label_2
_geom_bond_distance
_geom_bond_site_symmetry_2
_geom_bond_publ_flag
Ni1 N23 1.905(9) . ?
Ni1 N24 1.913(9) . ?
Ni1 N21 1.916(10) . ?
Ni1 N22 1.920(8) . ?
N21 C4 1.389(14) . ?
N21 C1 1.390(14) . ?
N22 C6 1.359(13) . ?
N22 C9 1.381(13) . ?
N23 C14 1.378(14) . ?
N23 C11 1.394(14) . ?
N24 C19 1.346(15) . ?
N24 C16 1.415(15) . ?
C1 C20 1.391(17) . ?
C1 C2 1.449(18) . ?
C2 C3 1.343(17) . ?
C2 C21 1.532(18) . ?
C3 C4 1.468(16) . ?
C3 C24 1.513(17) . ?
C4 C5 1.381(16) . ?
C5 C6 1.375(15) . ?
C5 C37 1.503(16) . ?
C6 C7 1.453(16) . ?
C7 C8 1.348(16) . ?
C7 C25 1.509(16) . ?
C8 C9 1.423(15) . ?
C8 C28 1.540(16) . ?
C9 C10 1.399(16) . ?
C10 C11 1.411(16) . ?
C10 C43 1.498(16) . ?
C11 C12 1.449(16) . ?
C12 C13 1.366(16) . ?
C12 C29 1.475(17) . ?
C13 C14 1.457(17) . ?
C13 C32 1.468(17) . ?
C14 C15 1.365(16) . ?
C15 C16 1.410(17) . ?
C15 C49 1.484(17) . ?
C16 C17 1.470(16) . ?
C17 C18 1.370(17) . ?
C17 C33 1.513(18) . ?
C18 C36 1.468(18) . ?
C18 C19 1.477(17) . ?
C19 C20 1.374(17) . ?
C20 C55 1.494(18) . ?
C21 C22 1.46(2) . ?
C21 H21A 0.9900 . ?
C21 H21B 0.9900 . ?
C22 C23 1.47(2) . ?
C22 H22A 0.9900 . ?
C22 H22B 0.9900 . ?
C23 C24 1.52(2) . ?
C23 H23A 0.9900 . ?
C23 H23B 0.9900 . ?
C24 H24A 0.9900 . ?
C24 H24B 0.9900 . ?
C25 C26 1.492(18) . ?
C25 H25A 0.9900 . ?
C25 H25B 0.9900 . ?
C26 C27 1.514(19) . ?
C26 H26A 0.9900 . ?
C26 H26B 0.9900 . ?
C27 C28 1.492(17) . ?
C27 H27A 0.9900 . ?
C27 H27B 0.9900 . ?
C28 H28A 0.9900 . ?
C28 H28B 0.9900 . ?
C29 C30A 1.31(3) . ?
C29 C30B 1.68(4) . ?
C30A C30B 0.67(4) . ?
C30A C31A 1.33(3) . ?
C30A C31B 1.78(5) . ?
C30B C31A 1.03(4) . ?
C30B C31B 1.58(6) . ?
C31A C31B 0.58(4) . ?
C31A N1 1.461(3) . ?
C31A C32 1.53(3) . ?
C31B N1 1.31(4) . ?
C31B C32 1.45(4) . ?
C33 C34B 1.43(3) . ?
C33 C34A 1.70(4) . ?
C34A C34B 0.64(4) . ?
C34A C35A 0.95(4) . ?
C34A C35B 1.18(5) . ?
C34B C35A 1.51(4) . ?
C34B C35B 1.51(4) . ?
C35A C35B 0.69(4) . ?
C35A N2 1.462(2) . ?
C35A C36 1.73(4) . ?
C35B C36 1.45(3) . ?
C35B N2 1.36(3) . ?
C37 C38 1.389(17) . ?
C37 C42 1.399(16) . ?
C38 C39 1.404(17) . ?
C38 H38 0.9500 . ?
C39 C40 1.361(19) . ?
C39 H39 0.9500 . ?
C40 C41 1.368(18) . ?
C40 H40 0.9500 . ?
C41 C42 1.371(17) . ?
C41 H41 0.9500 . ?
C42 H42 0.9500 . ?
C43 C44 1.371(16) . ?
C43 C48 1.409(16) . ?
C44 C45 1.368(16) . ?
C44 H44 0.9500 . ?
C45 C46 1.377(19) . ?
C45 H45 0.9500 . ?
C46 C47 1.40(2) . ?
C46 H46 0.9500 . ?
C47 C48 1.371(18) . ?
C47 H47 0.9500 . ?
C48 H48 0.9500 . ?
C49 C54 1.380(17) . ?
C49 C50 1.385(18) . ?
C50 C51 1.40(2) . ?
C50 H50 0.9500 . ?
C51 C52 1.38(2) . ?
C51 H51 0.9500 . ?
C52 C53 1.37(2) . ?
C52 H52 0.9500 . ?
C53 C54 1.393(18) . ?
C53 H53 0.9500 . ?
C54 H54 0.9500 . ?
C55 C60 1.36(2) . ?
C55 C56 1.40(2) . ?
C56 C57 1.37(2) . ?
C56 H56 0.9500 . ?
C57 C58 1.40(3) . ?
C57 H57 0.9500 . ?
C58 C59 1.35(3) . ?
C58 H58 0.9500 . ?
C59 C60 1.42(2) . ?
C59 H59 0.9500 . ?
C60 H60 0.9500 . ?
N1 O2 1.235(5) . ?
N1 O1 1.236(5) . ?
N2 O4 1.246(3) . ?
N2 O3 1.243(3) . ?
O4 O1W 1.65(4) . ?

loop_
_geom_torsion_atom_site_label_1
_geom_torsion_atom_site_label_2
_geom_torsion_atom_site_label_3
_geom_torsion_atom_site_label_4
_geom_torsion
_geom_torsion_site_symmetry_1
_geom_torsion_site_symmetry_2
_geom_torsion_site_symmetry_3
_geom_torsion_site_symmetry_4
_geom_torsion_publ_flag
N23 Ni1 N21 C4 102(2) . . . . ?
N24 Ni1 N21 C4 -164.5(9) . . . . ?
N22 Ni1 N21 C4 5.8(9) . . . . ?
N23 Ni1 N21 C1 -64(3) . . . . ?
N24 Ni1 N21 C1 29.3(9) . . . . ?
N22 Ni1 N21 C1 -160.4(9) . . . . ?
N23 Ni1 N22 C6 159.5(9) . . . . ?
N24 Ni1 N22 C6 59(3) . . . . ?
N21 Ni1 N22 C6 -29.9(9) . . . . ?
N23 Ni1 N22 C9 -2.6(9) . . . . ?
N24 Ni1 N22 C9 -103(2) . . . . ?
N21 Ni1 N22 C9 168.0(9) . . . . ?
N24 Ni1 N23 C14 2.4(10) . . . . ?
N21 Ni1 N23 C14 96(2) . . . . ?
N22 Ni1 N23 C14 -168.1(9) . . . . ?
N24 Ni1 N23 C11 -161.5(9) . . . . ?
N21 Ni1 N23 C11 -68(3) . . . . ?
N22 Ni1 N23 C11 28.0(9) . . . . ?
N23 Ni1 N24 C19 167.3(10) . . . . ?
N21 Ni1 N24 C19 -3.3(10) . . . . ?
N22 Ni1 N24 C19 -93(3) . . . . ?
N23 Ni1 N24 C16 -25.5(9) . . . . ?
N21 Ni1 N24 C16 163.9(9) . . . . ?
N22 Ni1 N24 C16 75(3) . . . . ?
C4 N21 C1 C20 155.8(11) . . . . ?
Ni1 N21 C1 C20 -35.9(15) . . . . ?
C4 N21 C1 C2 -9.3(13) . . . . ?
Ni1 N21 C1 C2 159.0(8) . . . . ?
N21 C1 C2 C3 8.8(14) . . . . ?
C20 C1 C2 C3 -155.0(13) . . . . ?
N21 C1 C2 C21 -167.5(13) . . . . ?
C20 C1 C2 C21 29(2) . . . . ?
C1 C2 C3 C4 -4.8(14) . . . . ?
C21 C2 C3 C4 171.8(12) . . . . ?
C1 C2 C3 C24 -179.3(11) . . . . ?
C21 C2 C3 C24 -3(2) . . . . ?
C1 N21 C4 C5 -175.7(10) . . . . ?
Ni1 N21 C4 C5 16.4(15) . . . . ?
C1 N21 C4 C3 6.4(12) . . . . ?
Ni1 N21 C4 C3 -161.6(8) . . . . ?
C2 C3 C4 C5 -178.6(12) . . . . ?
C24 C3 C4 C5 -4(2) . . . . ?
C2 C3 C4 N21 -0.8(13) . . . . ?
C24 C3 C4 N21 173.3(12) . . . . ?
N21 C4 C5 C6 -20.4(18) . . . . ?
C3 C4 C5 C6 157.0(12) . . . . ?
N21 C4 C5 C37 162.7(10) . . . . ?
C3 C4 C5 C37 -19.9(18) . . . . ?
C9 N22 C6 C5 -160.4(10) . . . . ?
Ni1 N22 C6 C5 34.4(15) . . . . ?
C9 N22 C6 C7 7.8(12) . . . . ?
Ni1 N22 C6 C7 -157.4(7) . . . . ?
C4 C5 C6 N22 -5.6(18) . . . . ?
C37 C5 C6 N22 171.1(10) . . . . ?
C4 C5 C6 C7 -171.9(11) . . . . ?
C37 C5 C6 C7 4.9(18) . . . . ?
N22 C6 C7 C8 -7.7(13) . . . . ?
C5 C6 C7 C8 160.1(11) . . . . ?
N22 C6 C7 C25 168.8(11) . . . . ?
C5 C6 C7 C25 -23.4(19) . . . . ?
C6 C7 C8 C9 4.2(12) . . . . ?
C25 C7 C8 C9 -172.5(11) . . . . ?
C6 C7 C8 C28 -179.8(10) . . . . ?
C25 C7 C8 C28 3.5(17) . . . . ?
C6 N22 C9 C10 176.3(10) . . . . ?
Ni1 N22 C9 C10 -18.8(14) . . . . ?
C6 N22 C9 C8 -5.1(12) . . . . ?
Ni1 N22 C9 C8 159.7(7) . . . . ?
C7 C8 C9 N22 0.4(13) . . . . ?
C28 C8 C9 N22 -175.1(11) . . . . ?
C7 C8 C9 C10 178.9(11) . . . . ?
C28 C8 C9 C10 3(2) . . . . ?
N22 C9 C10 C11 19.3(17) . . . . ?
C8 C9 C10 C11 -158.9(11) . . . . ?
N22 C9 C10 C43 -166.7(10) . . . . ?
C8 C9 C10 C43 15.1(17) . . . . ?
C14 N23 C11 C10 158.5(10) . . . . ?
Ni1 N23 C11 C10 -34.4(14) . . . . ?
C14 N23 C11 C12 -8.5(12) . . . . ?
Ni1 N23 C11 C12 158.7(7) . . . . ?
C9 C10 C11 N23 7.8(17) . . . . ?
C43 C10 C11 N23 -166.3(10) . . . . ?
C9 C10 C11 C12 172.5(11) . . . . ?
C43 C10 C11 C12 -1.6(17) . . . . ?
N23 C11 C12 C13 8.3(13) . . . . ?
C10 C11 C12 C13 -157.9(11) . . . . ?
N23 C11 C12 C29 -167.5(11) . . . . ?
C10 C11 C12 C29 26.3(19) . . . . ?
C11 C12 C13 C14 -4.4(13) . . . . ?
C29 C12 C13 C14 171.8(11) . . . . ?
C11 C12 C13 C32 179.7(11) . . . . ?
C29 C12 C13 C32 -4.1(19) . . . . ?
C11 N23 C14 C15 -174.5(11) . . . . ?
Ni1 N23 C14 C15 19.1(16) . . . . ?
C11 N23 C14 C13 5.6(12) . . . . ?
Ni1 N23 C14 C13 -160.7(8) . . . . ?
C12 C13 C14 C15 179.5(12) . . . . ?
C32 C13 C14 C15 -5(2) . . . . ?
C12 C13 C14 N23 -0.7(13) . . . . ?
C32 C13 C14 N23 174.9(12) . . . . ?
N23 C14 C15 C16 -20.1(18) . . . . ?
C13 C14 C15 C16 159.7(12) . . . . ?
N23 C14 C15 C49 165.8(11) . . . . ?
C13 C14 C15 C49 -14.4(19) . . . . ?
C14 C15 C16 N24 -5.5(18) . . . . ?
C49 C15 C16 N24 168.9(10) . . . . ?
C14 C15 C16 C17 -171.4(11) . . . . ?
C49 C15 C16 C17 3.0(18) . . . . ?
C19 N24 C16 C15 -159.6(11) . . . . ?
Ni1 N24 C16 C15 31.2(15) . . . . ?
C19 N24 C16 C17 8.9(12) . . . . ?
Ni1 N24 C16 C17 -160.3(7) . . . . ?
C15 C16 C17 C18 160.4(12) . . . . ?
N24 C16 C17 C18 -7.3(13) . . . . ?
C15 C16 C17 C33 -21(2) . . . . ?
N24 C16 C17 C33 170.9(12) . . . . ?
C16 C17 C18 C36 177.7(12) . . . . ?
C33 C17 C18 C36 0(2) . . . . ?
C16 C17 C18 C19 2.9(13) . . . . ?
C33 C17 C18 C19 -175.3(11) . . . . ?
C16 N24 C19 C20 171.2(11) . . . . ?
Ni1 N24 C19 C20 -20.0(17) . . . . ?
C16 N24 C19 C18 -7.4(13) . . . . ?
Ni1 N24 C19 C18 161.4(8) . . . . ?
C17 C18 C19 N24 2.7(14) . . . . ?
C36 C18 C19 N24 -171.7(13) . . . . ?
C17 C18 C19 C20 -175.8(12) . . . . ?
C36 C18 C19 C20 10(2) . . . . ?
N24 C19 C20 C1 21.0(19) . . . . ?
C18 C19 C20 C1 -160.7(12) . . . . ?
N24 C19 C20 C55 -162.1(12) . . . . ?
C18 C19 C20 C55 16.2(19) . . . . ?
N21 C1 C20 C19 8.0(19) . . . . ?
C2 C1 C20 C19 169.7(13) . . . . ?
N21 C1 C20 C55 -168.9(11) . . . . ?
C2 C1 C20 C55 -7(2) . . . . ?
C3 C2 C21 C22 -15(2) . . . . ?
C1 C2 C21 C22 160.9(14) . . . . ?
C2 C21 C22 C23 42(2) . . . . ?
C21 C22 C23 C24 -54(2) . . . . ?
C2 C3 C24 C23 -7(2) . . . . ?
C4 C3 C24 C23 179.8(13) . . . . ?
C22 C23 C24 C3 35(2) . . . . ?
C8 C7 C25 C26 15.1(17) . . . . ?
C6 C7 C25 C26 -160.8(12) . . . . ?
C7 C25 C26 C27 -44.7(15) . . . . ?
C25 C26 C27 C28 60.5(16) . . . . ?
C26 C27 C28 C8 -40.7(16) . . . . ?
C7 C8 C28 C27 9.2(16) . . . . ?
C9 C8 C28 C27 -175.8(12) . . . . ?
C13 C12 C29 C30A 3(2) . . . . ?
C11 C12 C29 C30A 178.4(17) . . . . ?
C13 C12 C29 C30B -15(2) . . . . ?
C11 C12 C29 C30B 160.6(19) . . . . ?
C12 C29 C30A C30B -54(7) . . . . ?
C12 C29 C30A C31A 0(3) . . . . ?
C30B C29 C30A C31A 54(5) . . . . ?
C12 C29 C30A C31B 15(3) . . . . ?
C30B C29 C30A C31B 69(6) . . . . ?
C29 C30A C30B C31A 107(4) . . . . ?
C31B C30A C30B C31A -6(2) . . . . ?
C29 C30A C30B C31B 113(4) . . . . ?
C31A C30A C30B C31B 6(2) . . . . ?
C31A C30A C30B C29 -107(4) . . . . ?
C31B C30A C30B C29 -113(4) . . . . ?
C12 C29 C30B C30A 133(6) . . . . ?
C30A C29 C30B C31A -87(7) . . . . ?
C12 C29 C30B C31A 46(4) . . . . ?
C30A C29 C30B C31B -79(6) . . . . ?
C12 C29 C30B C31B 54(3) . . . . ?
C30A C30B C31A C31B 46(19) . . . . ?
C29 C30B C31A C31B 94(17) . . . . ?
C31B C30B C31A C30A -46(19) . . . . ?
C29 C30B C31A C30A 47(5) . . . . ?
C30A C30B C31A N1 109(6) . . . . ?
C31B C30B C31A N1 63(16) . . . . ?
C29 C30B C31A N1 156(2) . . . . ?
C30A C30B C31A C32 -112(6) . . . . ?
C31B C30B C31A C32 -159(19) . . . . ?
C29 C30B C31A C32 -65(5) . . . . ?
C30B C30A C31A C31B -158(9) . . . . ?
C29 C30A C31A C31B 104(7) . . . . ?
C29 C30A C31A C30B -97(7) . . . . ?
C31B C30A C31A C30B 158(9) . . . . ?
C30B C30A C31A N1 -82(6) . . . . ?
C29 C30A C31A N1 -179(2) . . . . ?
C31B C30A C31A N1 76(7) . . . . ?
C30B C30A C31A C32 94(7) . . . . ?
C29 C30A C31A C32 -3(5) . . . . ?
C31B C30A C31A C32 -107(8) . . . . ?
C30B C31A C31B N1 71(17) . . . . ?
C30A C31A C31B N1 100(5) . . . . ?
C32 C31A C31B N1 -127(3) . . . . ?
C30B C31A C31B C32 -163(16) . . . . ?
C30A C31A C31B C32 -134(5) . . . . ?
N1 C31A C31B C32 127(3) . . . . ?
C30A C31A C31B C30B 29(13) . . . . ?
N1 C31A C31B C30B -71(17) . . . . ?
C32 C31A C31B C30B 163(16) . . . . ?
C30B C31A C31B C30A -29(13) . . . . ?
N1 C31A C31B C30A -100(5) . . . . ?
C32 C31A C31B C30A 134(5) . . . . ?
C30A C30B C31B C31A -134(19) . . . . ?
C29 C30B C31B C31A -89(17) . . . . ?
C30A C30B C31B N1 116(6) . . . . ?
C31A C30B C31B N1 -109(18) . . . . ?
C29 C30B C31B N1 161(3) . . . . ?
C30A C30B C31B C32 -117(5) . . . . ?
C31A C30B C31B C32 17(16) . . . . ?
C29 C30B C31B C32 -72(3) . . . . ?
C31A C30B C31B C30A 134(19) . . . . ?
C29 C30B C31B C30A 45(4) . . . . ?
C30B C30A C31B C31A 18(8) . . . . ?
C29 C30A C31B C31A -83(7) . . . . ?
C30B C30A C31B N1 -65(6) . . . . ?
C29 C30A C31B N1 -166(3) . . . . ?
C31A C30A C31B N1 -83(7) . . . . ?
C30B C30A C31B C32 68(6) . . . . ?
C29 C30A C31B C32 -33(4) . . . . ?
C31A C30A C31B C32 50(6) . . . . ?
C29 C30A C31B C30B -101(6) . . . . ?
C31A C30A C31B C30B -18(8) . . . . ?
C31A C31B C32 C13 56(6) . . . . ?
N1 C31B C32 C13 147(3) . . . . ?
C30B C31B C32 C13 52(3) . . . . ?
C30A C31B C32 C13 31(3) . . . . ?
N1 C31B C32 C31A 91(6) . . . . ?
C30B C31B C32 C31A -4(4) . . . . ?
C30A C31B C32 C31A -25(4) . . . . ?
C12 C13 C32 C31B -17(3) . . . . ?
C14 C13 C32 C31B 168(2) . . . . ?
C12 C13 C32 C31A 1.5(19) . . . . ?
C14 C13 C32 C31A -173.4(15) . . . . ?
C30B C31A C32 C31B 172(8) . . . . ?
C30A C31A C32 C31B 133(7) . . . . ?
N1 C31A C32 C31B -51(5) . . . . ?
C31B C31A C32 C13 -131(5) . . . . ?
C30B C31A C32 C13 41(4) . . . . ?
C30A C31A C32 C13 2(4) . . . . ?
N1 C31A C32 C13 178.4(19) . . . . ?
C18 C17 C33 C34B -9(2) . . . . ?
C16 C17 C33 C34B 173.0(16) . . . . ?
C18 C17 C33 C34A 11(2) . . . . ?
C16 C17 C33 C34A -167.0(18) . . . . ?
C17 C33 C34A C34B -121(6) . . . . ?
C34B C33 C34A C35A 135(10) . . . . ?
C17 C33 C34A C35A 14(6) . . . . ?
C34B C33 C34A C35B 90(7) . . . . ?
C17 C33 C34A C35B -31(4) . . . . ?
C35A C34A C34B C33 -115(12) . . . . ?
C35B C34A C34B C33 -118(4) . . . . ?
C35B C34A C34B C35A -3(9) . . . . ?
C33 C34A C34B C35A 115(12) . . . . ?
C35A C34A C34B C35B 3(9) . . . . ?
C33 C34A C34B C35B 118(4) . . . . ?
C17 C33 C34B C34A 65(6) . . . . ?
C17 C33 C34B C35A 45(3) . . . . ?
C34A C33 C34B C35A -21(5) . . . . ?
C17 C33 C34B C35B 16(3) . . . . ?
C34A C33 C34B C35B -49(5) . . . . ?
C34B C34A C35A C35B -4(14) . . . . ?
C33 C34A C35A C35B -90(5) . . . . ?
C34B C34A C35A N2 -70(14) . . . . ?
C35B C34A C35A N2 -66(3) . . . . ?
C33 C34A C35A N2 -156(3) . . . . ?
C35B C34A C35A C34B 4(14) . . . . ?
C33 C34A C35A C34B -86(14) . . . . ?
C34B C34A C35A C36 46(14) . . . . ?
C35B C34A C35A C36 50(4) . . . . ?
C33 C34A C35A C36 -40(6) . . . . ?
C34A C34B C35A C35B 176(15) . . . . ?
C33 C34B C35A C35B -113(4) . . . . ?
C33 C34B C35A C34A 72(13) . . . . ?
C35B C34B C35A C34A -176(15) . . . . ?
C34A C34B C35A N2 116(14) . . . . ?
C33 C34B C35A N2 -172.8(19) . . . . ?
C35B C34B C35A N2 -60(3) . . . . ?
C34A C34B C35A C36 -138(13) . . . . ?
C33 C34B C35A C36 -67(2) . . . . ?
C35B C34B C35A C36 46(3) . . . . ?
N2 C35A C35B C34A 118(3) . . . . ?
C34B C35A C35B C34A -1(4) . . . . ?
C36 C35A C35B C34A -124(4) . . . . ?
C34A C35A C35B C36 124(4) . . . . ?
N2 C35A C35B C36 -119(3) . . . . ?
C34B C35A C35B C36 123(2) . . . . ?
C34A C35A C35B N2 -118(3) . . . . ?
C34B C35A C35B N2 -118.7(19) . . . . ?
C36 C35A C35B N2 119(3) . . . . ?
C34A C35A C35B C34B 1(4) . . . . ?
N2 C35A C35B C34B 118.7(19) . . . . ?
C36 C35A C35B C34B -123(2) . . . . ?
C34B C34A C35B C35A 177(9) . . . . ?
C33 C34A C35B C35A 118(5) . . . . ?
C34B C34A C35B C36 98(7) . . . . ?
C35A C34A C35B C36 -79(5) . . . . ?
C33 C34A C35B C36 39(5) . . . . ?
C34B C34A C35B N2 -115(6) . . . . ?
C35A C34A C35B N2 68(4) . . . . ?
C33 C34A C35B N2 -174(3) . . . . ?
C35A C34A C35B C34B -177(9) . . . . ?
C33 C34A C35B C34B -59(6) . . . . ?
C34A C34B C35B C35A -2(7) . . . . ?
C33 C34B C35B C35A 79(4) . . . . ?
C33 C34B C35B C34A 82(7) . . . . ?
C35A C34B C35B C34A 2(7) . . . . ?
C34A C34B C35B C36 -98(7) . . . . ?
C33 C34B C35B C36 -16(4) . . . . ?
C35A C34B C35B C36 -96(4) . . . . ?
C34A C34B C35B N2 74(7) . . . . ?
C33 C34B C35B N2 156(2) . . . . ?
C35A C34B C35B N2 77(3) . . . . ?
C35A C35B C36 C18 -76(4) . . . . ?
C34A C35B C36 C18 -23(4) . . . . ?
N2 C35B C36 C18 -166.2(19) . . . . ?
C34B C35B C36 C18 6(3) . . . . ?
C34A C35B C36 C35A 54(4) . . . . ?
N2 C35B C36 C35A -90(4) . . . . ?
C34B C35B C36 C35A 82(4) . . . . ?
C17 C18 C36 C35B 2(2) . . . . ?
C19 C18 C36 C35B 175.6(16) . . . . ?
C17 C18 C36 C35A -21(2) . . . . ?
C19 C18 C36 C35A 152.4(16) . . . . ?
C34A C35A C36 C35B -69(5) . . . . ?
N2 C35A C36 C35B 55(3) . . . . ?
C34B C35A C36 C35B -59(4) . . . . ?
C35B C35A C36 C18 111(4) . . . . ?
C34A C35A C36 C18 42(4) . . . . ?
N2 C35A C36 C18 166.6(15) . . . . ?
C34B C35A C36 C18 52.5(19) . . . . ?
C6 C5 C37 C38 108.4(14) . . . . ?
C4 C5 C37 C38 -74.6(15) . . . . ?
C6 C5 C37 C42 -71.6(16) . . . . ?
C4 C5 C37 C42 105.3(14) . . . . ?
C42 C37 C38 C39 0.1(19) . . . . ?
C5 C37 C38 C39 -180.0(12) . . . . ?
C37 C38 C39 C40 -1(2) . . . . ?
C38 C39 C40 C41 1(2) . . . . ?
C39 C40 C41 C42 0(2) . . . . ?
C40 C41 C42 C37 -1(2) . . . . ?
C38 C37 C42 C41 0.8(19) . . . . ?
C5 C37 C42 C41 -179.2(12) . . . . ?
C9 C10 C43 C44 81.9(15) . . . . ?
C11 C10 C43 C44 -103.7(13) . . . . ?
C9 C10 C43 C48 -96.7(14) . . . . ?
C11 C10 C43 C48 77.6(15) . . . . ?
C48 C43 C44 C45 1.8(19) . . . . ?
C10 C43 C44 C45 -176.8(12) . . . . ?
C43 C44 C45 C46 -1(2) . . . . ?
C44 C45 C46 C47 0(2) . . . . ?
C45 C46 C47 C48 0(2) . . . . ?
C46 C47 C48 C43 1(2) . . . . ?
C44 C43 C48 C47 -2(2) . . . . ?
C10 C43 C48 C47 176.7(12) . . . . ?
C14 C15 C49 C54 -81.5(16) . . . . ?
C16 C15 C49 C54 104.1(14) . . . . ?
C14 C15 C49 C50 95.8(16) . . . . ?
C16 C15 C49 C50 -78.7(16) . . . . ?
C54 C49 C50 C51 -1(2) . . . . ?
C15 C49 C50 C51 -178.3(14) . . . . ?
C49 C50 C51 C52 2(3) . . . . ?
C50 C51 C52 C53 0(3) . . . . ?
C51 C52 C53 C54 -2(2) . . . . ?
C50 C49 C54 C53 -1(2) . . . . ?
C15 C49 C54 C53 176.4(12) . . . . ?
C52 C53 C54 C49 2(2) . . . . ?
C19 C20 C55 C60 -106.4(17) . . . . ?
C1 C20 C55 C60 70.7(18) . . . . ?
C19 C20 C55 C56 72.0(18) . . . . ?
C1 C20 C55 C56 -110.9(16) . . . . ?
C60 C55 C56 C57 6(3) . . . . ?
C20 C55 C56 C57 -172.1(18) . . . . ?
C55 C56 C57 C58 -7(3) . . . . ?
C56 C57 C58 C59 5(4) . . . . ?
C57 C58 C59 C60 -1(4) . . . . ?
C56 C55 C60 C59 -3(2) . . . . ?
C20 C55 C60 C59 175.9(16) . . . . ?
C58 C59 C60 C55 0(3) . . . . ?
C31A C31B N1 O2 133(6) . . . . ?
C32 C31B N1 O2 45(4) . . . . ?
C30B C31B N1 O2 146(3) . . . . ?
C30A C31B N1 O2 165(2) . . . . ?
C31A C31B N1 O1 -85(6) . . . . ?
C32 C31B N1 O1 -172(3) . . . . ?
C30B C31B N1 O1 -72(4) . . . . ?
C30A C31B N1 O1 -52(4) . . . . ?
C32 C31B N1 C31A -88(7) . . . . ?
C30B C31B N1 C31A 13(5) . . . . ?
C30A C31B N1 C31A 33(5) . . . . ?
C31B C31A N1 O2 -54(7) . . . . ?
C30B C31A N1 O2 147(4) . . . . ?
C30A C31A N1 O2 178(3) . . . . ?
C32 C31A N1 O2 1(4) . . . . ?
C31B C31A N1 O1 109(7) . . . . ?
C30B C31A N1 O1 -50(4) . . . . ?
C30A C31A N1 O1 -19(4) . . . . ?
C32 C31A N1 O1 164(3) . . . . ?
C30B C31A N1 C31B -159(8) . . . . ?
C30A C31A N1 C31B -128(7) . . . . ?
C32 C31A N1 C31B 55(6) . . . . ?
C35A C35B N2 O4 -105(4) . . . . ?
C34A C35B N2 O4 -153(3) . . . . ?
C36 C35B N2 O4 -4(3) . . . . ?
C34B C35B N2 O4 -177(2) . . . . ?
C35A C35B N2 O3 81(5) . . . . ?
C34A C35B N2 O3 33(4) . . . . ?
C36 C35B N2 O3 -178(2) . . . . ?
C34B C35B N2 O3 9(3) . . . . ?
C34A C35B N2 C35A -48(4) . . . . ?
C36 C35B N2 C35A 100(5) . . . . ?
C34B C35B N2 C35A -72(4) . . . . ?
C35B C35A N2 O4 88(5) . . . . ?
C34A C35A N2 O4 168(5) . . . . ?
C34B C35A N2 O4 153(3) . . . . ?
C36 C35A N2 O4 42(2) . . . . ?
C35B C35A N2 O3 -116(5) . . . . ?
C34A C35A N2 O3 -36(5) . . . . ?
C34B C35A N2 O3 -50(3) . . . . ?
C36 C35A N2 O3 -162(2) . . . . ?
C34A C35A N2 C35B 79(5) . . . . ?
C34B C35A N2 C35B 65(4) . . . . ?
C36 C35A N2 C35B -47(4) . . . . ?
